data_1506134
loop_
_publ_author_name
'Ghosh, Subrata'
'Sinha, Saikat'
'Drew, Michael G. B.'

_publ_section_title
;
 Stereodivergent approach to the asymmetric synthesis of bacillariolides:
 a formal synthesis of ent-bacillariolide II.
;
_journal_issue 17
_journal_name_full 'Organic letters'
_journal_page_first 3781
_journal_page_last 3784
_journal_paper_doi 10.1021/ol061377y
_journal_volume 8
_journal_year 2006
_chemical_formula_sum 'C14 H26 O4 Si'
_chemical_formula_weight 286.44
_chemical_name_systematic
; 
 ? 
;
_space_group_IT_number 4
_symmetry_cell_setting monoclinic
_symmetry_space_group_name_Hall 'P 2yb'
_symmetry_space_group_name_H-M 'P 1 21 1'
_atom_sites_solution_hydrogens geom
_atom_sites_solution_primary direct
_atom_sites_solution_secondary difmap
_audit_creation_method SHELXL-97
_cell_angle_alpha 90.00
_cell_angle_beta 97.796(10)
_cell_angle_gamma 90.00
_cell_formula_units_Z 2
_cell_length_a 7.577(8)
_cell_length_b 8.208(11)
_cell_length_c 13.461(15)
_cell_measurement_temperature 293(2)
_cell_volume 829.4(17)
_computing_cell_refinement XDS
_computing_data_collection 'XDS (Kabsch, 1988)'
_computing_data_reduction XDS
_computing_molecular_graphics PLATON(Spek,2004)
_computing_structure_refinement 'SHELXL-97 (Sheldrick, 1997)'
_computing_structure_solution 'SHELXS-97 (Sheldrick, 1997)'
_diffrn_ambient_temperature 293(2)
_diffrn_measured_fraction_theta_full 0.984
_diffrn_measured_fraction_theta_max 0.984
_diffrn_measurement_device 'Marresearch Image Plate'
_diffrn_measurement_method '95 frames at 2^o intervals, counting time 2 min.'
_diffrn_radiation_monochromator graphite
_diffrn_radiation_source 'fine-focus sealed tube'
_diffrn_radiation_type MoK\a
_diffrn_radiation_wavelength 0.71073
_diffrn_reflns_av_R_equivalents 0.0450
_diffrn_reflns_av_sigmaI/netI 0.0686
_diffrn_reflns_limit_h_max 9
_diffrn_reflns_limit_h_min -9
_diffrn_reflns_limit_k_max 8
_diffrn_reflns_limit_k_min -9
_diffrn_reflns_limit_l_max 16
_diffrn_reflns_limit_l_min -16
_diffrn_reflns_number 4877
_diffrn_reflns_theta_full 25.74
_diffrn_reflns_theta_max 25.74
_diffrn_reflns_theta_min 2.71
_exptl_absorpt_coefficient_mu 0.149
_exptl_absorpt_correction_type none
_exptl_crystal_colour white
_exptl_crystal_density_diffrn 1.147
_exptl_crystal_density_method 'not measured'
_exptl_crystal_description needle
_exptl_crystal_F_000 312
_exptl_crystal_size_max 0.25
_exptl_crystal_size_mid 0.04
_exptl_crystal_size_min 0.04
_refine_diff_density_max 0.195
_refine_diff_density_min -0.160
_refine_diff_density_rms 0.040
_refine_ls_abs_structure_details 'Flack H D (1983), Acta Cryst. A39, 876-881'
_refine_ls_abs_structure_Flack 0.2(2)
_refine_ls_extinction_coef 0.014(4)
_refine_ls_extinction_expression Fc^*^=kFc[1+0.001xFc^2^\l^3^/sin(2\q)]^-1/4^
_refine_ls_extinction_method SHELXL
_refine_ls_goodness_of_fit_ref 1.049
_refine_ls_hydrogen_treatment mixed
_refine_ls_matrix_type full
_refine_ls_number_parameters 179
_refine_ls_number_reflns 2680
_refine_ls_number_restraints 1
_refine_ls_restrained_S_all 1.048
_refine_ls_R_factor_all 0.0723
_refine_ls_R_factor_gt 0.0553
_refine_ls_shift/su_max 0.001
_refine_ls_shift/su_mean 0.000
_refine_ls_structure_factor_coef Fsqd
_refine_ls_weighting_details
;
  w=1/[\s^2^(Fo^2^)+(0.0502P)^2^+0.1379P] where P=(Fo^2^+2Fc^2^)/3 
;
_refine_ls_weighting_scheme calc
_refine_ls_wR_factor_gt 0.1129
_refine_ls_wR_factor_ref 0.1200
_reflns_number_gt 2195
_reflns_number_total 2680
_reflns_threshold_expression >2sigma(I)
_cod_data_source_file ol061377ysi20060606_014428.cif
_cod_data_source_block 1
_cod_original_sg_symbol_H-M P21
_cod_database_code 1506134

loop_
_symmetry_equiv_pos_as_xyz
'x, y, z'
'-x, y+1/2, -z'

loop_
_atom_site_label
_atom_site_type_symbol
_atom_site_fract_x
_atom_site_fract_y
_atom_site_fract_z
_atom_site_U_iso_or_equiv
_atom_site_adp_type
_atom_site_occupancy
_atom_site_symmetry_multiplicity
_atom_site_calc_flag
_atom_site_refinement_flags
O1 O 0.1908(3) 0.2179(4) 0.19652(16) 0.0538(8) Uani 1 1 d .
Si1 Si 0.28207(11) 0.17739(13) 0.31330(6) 0.0348(3) Uani 1 1 d .
C12 C 0.2294(7) -0.0361(6) 0.3482(4) 0.0729(15) Uani 1 1 d .
H12A H 0.1026 -0.0505 0.3406 0.087 Uiso 1 1 calc R
H12B H 0.2786 -0.0562 0.4166 0.087 Uiso 1 1 calc R
H12C H 0.2801 -0.1111 0.3052 0.087 Uiso 1 1 calc R
C13 C 0.1815(5) 0.3313(5) 0.3927(3) 0.0435(10) Uani 1 1 d .
C14 C -0.0237(6) 0.3128(9) 0.3753(4) 0.090(2) Uani 1 1 d .
H14A H -0.0559 0.2079 0.3988 0.108 Uiso 1 1 calc R
H14B H -0.0658 0.3224 0.3050 0.108 Uiso 1 1 calc R
H14C H -0.0767 0.3965 0.4113 0.108 Uiso 1 1 calc R
C15 C 0.2305(9) 0.5046(6) 0.3646(4) 0.096(2) Uani 1 1 d .
H15A H 0.1687 0.5815 0.4011 0.115 Uiso 1 1 calc R
H15B H 0.1969 0.5209 0.2940 0.115 Uiso 1 1 calc R
H15C H 0.3567 0.5201 0.3812 0.115 Uiso 1 1 calc R
C16 C 0.5288(5) 0.2002(8) 0.3263(3) 0.0638(12) Uani 1 1 d .
H16A H 0.5739 0.1413 0.2735 0.077 Uiso 1 1 calc R
H16B H 0.5809 0.1577 0.3900 0.077 Uiso 1 1 calc R
H16C H 0.5587 0.3135 0.3221 0.077 Uiso 1 1 calc R
C17 C 0.2474(7) 0.3036(7) 0.5048(3) 0.0699(14) Uani 1 1 d .
H17A H 0.3737 0.3209 0.5174 0.084 Uiso 1 1 calc R
H17B H 0.2206 0.1941 0.5228 0.084 Uiso 1 1 calc R
H17C H 0.1887 0.3787 0.5442 0.084 Uiso 1 1 calc R
C2 C 0.2343(5) 0.1288(5) 0.1106(3) 0.0455(10) Uani 1 1 d .
H2A H 0.2002 0.0155 0.1152 0.055 Uiso 1 1 calc R
H2B H 0.3616 0.1336 0.1082 0.055 Uiso 1 1 calc R
C3 C 0.1345(4) 0.2051(5) 0.0169(2) 0.0401(9) Uani 1 1 d .
H3 H 0.0082 0.2117 0.0253 0.048 Uiso 1 1 calc R
O4 O 0.2002(4) 0.3698(3) 0.00641(19) 0.0458(7) Uani 1 1 d .
C5 C 0.2281(5) 0.4008(5) -0.0884(3) 0.0434(10) Uani 1 1 d .
O5 O 0.2838(4) 0.5319(4) -0.1108(2) 0.0641(9) Uani 1 1 d .
C6 C 0.1762(5) 0.2549(5) -0.1566(3) 0.0480(10) Uani 1 1 d .
H6 H 0.0667 0.2766 -0.2023 0.058 Uiso 1 1 calc R
C7 C 0.3284(6) 0.2014(7) -0.2147(3) 0.0623(12) Uani 1 1 d .
H7A H 0.2830 0.1395 -0.2741 0.075 Uiso 1 1 calc R
H7B H 0.3943 0.2948 -0.2343 0.075 Uiso 1 1 calc R
C8 C 0.4445(6) 0.0955(6) -0.1388(3) 0.0592(12) Uani 1 1 d .
H8 H 0.5225 0.0237 -0.1715 0.071 Uiso 1 1 calc R
C9 C 0.3091(6) -0.0002(5) -0.0897(3) 0.0517(11) Uani 1 1 d .
H9A H 0.3602 -0.0353 -0.0232 0.062 Uiso 1 1 calc R
H9B H 0.2711 -0.0957 -0.1294 0.062 Uiso 1 1 calc R
O8 O 0.5447(4) 0.2061(4) -0.0707(2) 0.0614(8) Uani 1 1 d .
H8A H 0.5985 0.1549 -0.0238 0.074 Uiso 1 1 calc R
C10 C 0.1491(5) 0.1152(5) -0.0834(3) 0.0454(10) Uani 1 1 d .
H10 H 0.0374 0.0581 -0.1063 0.055 Uiso 1 1 calc R

loop_
_atom_site_aniso_label
_atom_site_aniso_U_11
_atom_site_aniso_U_22
_atom_site_aniso_U_33
_atom_site_aniso_U_23
_atom_site_aniso_U_13
_atom_site_aniso_U_12
O1 0.0549(15) 0.078(2) 0.0280(13) -0.0011(14) 0.0047(11) 0.0174(16)
Si1 0.0353(4) 0.0416(6) 0.0268(5) 0.0022(5) 0.0023(3) -0.0044(5)
C12 0.095(4) 0.058(3) 0.064(3) 0.001(3) 0.005(3) -0.022(3)
C13 0.045(2) 0.052(3) 0.035(2) -0.0003(18) 0.0063(17) 0.002(2)
C14 0.050(3) 0.145(6) 0.078(4) -0.022(4) 0.015(3) 0.021(3)
C15 0.157(6) 0.042(3) 0.097(4) -0.003(3) 0.052(4) 0.010(4)
C16 0.044(2) 0.082(3) 0.065(3) 0.004(3) 0.0064(18) 0.008(3)
C17 0.085(3) 0.083(4) 0.042(3) -0.005(2) 0.008(2) 0.000(3)
C2 0.055(2) 0.054(3) 0.0280(18) -0.0022(16) 0.0071(15) 0.0012(19)
C3 0.0408(17) 0.046(3) 0.0322(17) 0.0070(18) 0.0003(14) -0.0061(19)
O4 0.0553(16) 0.0435(18) 0.0401(16) -0.0014(12) 0.0120(12) -0.0030(13)
C5 0.040(2) 0.045(2) 0.045(2) 0.007(2) 0.0060(18) 0.003(2)
O5 0.081(2) 0.045(2) 0.067(2) 0.0152(16) 0.0113(16) -0.0007(17)
C6 0.053(2) 0.056(3) 0.031(2) 0.0079(18) -0.0077(17) -0.005(2)
C7 0.090(3) 0.065(3) 0.0336(19) 0.000(2) 0.0153(19) -0.006(3)
C8 0.081(3) 0.049(3) 0.049(3) -0.012(2) 0.016(2) 0.005(2)
C9 0.079(3) 0.038(2) 0.035(2) -0.0064(18) 0.000(2) -0.002(2)
O8 0.0661(17) 0.0442(19) 0.071(2) -0.0100(16) 0.0001(14) 0.0022(15)
C10 0.052(2) 0.052(3) 0.030(2) 0.0027(16) -0.0034(16) -0.0147(19)

loop_
_atom_type_symbol
_atom_type_description
_atom_type_scat_dispersion_real
_atom_type_scat_dispersion_imag
_atom_type_scat_source
C C 0.0033 0.0016 'International Tables Vol C Tables 4.2.6.8 and 6.1.1.4'
H H 0.0000 0.0000 'International Tables Vol C Tables 4.2.6.8 and 6.1.1.4'
N N 0.0061 0.0033 'International Tables Vol C Tables 4.2.6.8 and 6.1.1.4'
O O 0.0106 0.0060 'International Tables Vol C Tables 4.2.6.8 and 6.1.1.4'
Si Si 0.0817 0.0704 'International Tables Vol C Tables 4.2.6.8 and 6.1.1.4'

loop_
_geom_angle_atom_site_label_1
_geom_angle_atom_site_label_2
_geom_angle_atom_site_label_3
_geom_angle
C2 O1 Si1 123.1(2)
O1 Si1 C16 110.60(16)
O1 Si1 C12 110.41(19)
C16 Si1 C12 108.4(3)
O1 Si1 C13 104.74(17)
C16 Si1 C13 111.0(2)
C12 Si1 C13 111.7(2)
C15 C13 C17 108.8(4)
C15 C13 C14 109.1(4)
C17 C13 C14 108.6(3)
C15 C13 Si1 110.7(3)
C17 C13 Si1 110.8(3)
C14 C13 Si1 108.9(3)
O1 C2 C3 108.4(3)
O4 C3 C2 109.0(3)
O4 C3 C10 106.9(3)
C2 C3 C10 116.1(3)
C5 O4 C3 111.6(3)
O5 C5 O4 120.6(4)
O5 C5 C6 128.2(4)
O4 C5 C6 111.2(3)
C5 C6 C7 112.3(3)
C5 C6 C10 104.1(3)
C7 C6 C10 106.6(4)
C8 C7 C6 103.0(3)
O8 C8 C9 112.4(4)
O8 C8 C7 105.9(4)
C9 C8 C7 103.0(4)
C8 C9 C10 106.8(3)
C6 C10 C9 104.3(3)
C6 C10 C3 103.5(3)
C9 C10 C3 119.1(3)

loop_
_geom_bond_atom_site_label_1
_geom_bond_atom_site_label_2
_geom_bond_distance
O1 C2 1.443(4)
O1 Si1 1.663(3)
Si1 C16 1.863(4)
Si1 C12 1.871(5)
Si1 C13 1.881(4)
C13 C15 1.530(7)
C13 C17 1.541(6)
C13 C14 1.548(6)
C2 C3 1.515(5)
C3 O4 1.454(5)
C3 C10 1.556(5)
O4 C5 1.346(5)
C5 O5 1.209(5)
C5 C6 1.527(6)
C6 C7 1.542(6)
C6 C10 1.543(5)
C7 C8 1.527(6)
C8 O8 1.432(5)
C8 C9 1.513(6)
C9 C10 1.550(6)

loop_
_cod_related_entry_id
_cod_related_entry_database
_cod_related_entry_code
1 ChemSpider 21199741
